data_1504233
loop_
_publ_author_name
'Webster, Robert'
'Lautens, Mark'

_publ_section_title
;
 Conformational effects in diastereoselective aryne Diels-Alder reactions:
 synthesis of benzo-fused [2.2.1] heterobicycles.
;
_journal_issue 20
_journal_name_full 'Organic letters'
_journal_page_first 4688
_journal_page_last 4691
_journal_paper_doi 10.1021/ol9019869
_journal_volume 11
_journal_year 2009
_chemical_absolute_configuration ad
_chemical_formula_moiety 'C25 H32 N O4 S'
_chemical_formula_sum 'C25 H32 N O4 S'
_chemical_formula_weight 442.58
_chemical_name_systematic
; 
? 
;
_space_group_IT_number 4
_symmetry_cell_setting monoclinic
_symmetry_space_group_name_Hall 'P 2yb'
_symmetry_space_group_name_H-M 'P 1 21 1'
_atom_sites_solution_hydrogens geom
_atom_sites_solution_primary direct
_atom_sites_solution_secondary difmap
_audit_creation_method SHELXL-97
_cell_angle_alpha 90.00
_cell_angle_beta 104.714(2)
_cell_angle_gamma 90.00
_cell_formula_units_Z 2
_cell_length_a 10.3654(5)
_cell_length_b 10.9898(5)
_cell_length_c 10.6563(5)
_cell_measurement_reflns_used 6591
_cell_measurement_temperature 150(1)
_cell_measurement_theta_max 27.5
_cell_measurement_theta_min 2.7
_cell_volume 1174.09(10)
_computing_cell_refinement 'Denzo-SMN (Otwinowski & Minor, 1997)'
_computing_data_collection 'Collect (Nonius B.V., 1997-2002)'
_computing_data_reduction Denzo-SMN
_computing_molecular_graphics 'PLATON (Spek, 2003)'
_computing_publication_material 'SHELXTL V6.1'
_computing_structure_refinement 'SHELXTL V6.1 (Sheldrick, 2008)'
_computing_structure_solution 'SIR-92 (Altomare et al., 1994)'
_diffrn_ambient_temperature 150(1)
_diffrn_detector_area_resol_mean 9
_diffrn_measured_fraction_theta_full 0.991
_diffrn_measured_fraction_theta_max 0.980
_diffrn_measurement_device_type 'Nonius KappaCCD'
_diffrn_measurement_method '\f scans and \w scans with \k offsets'
_diffrn_radiation_monochromator graphite
_diffrn_radiation_source 'fine-focus sealed tube'
_diffrn_radiation_type MoK\a
_diffrn_radiation_wavelength 0.71073
_diffrn_reflns_av_R_equivalents 0.0305
_diffrn_reflns_av_sigmaI/netI 0.0732
_diffrn_reflns_limit_h_max 13
_diffrn_reflns_limit_h_min -13
_diffrn_reflns_limit_k_max 12
_diffrn_reflns_limit_k_min -14
_diffrn_reflns_limit_l_max 13
_diffrn_reflns_limit_l_min -12
_diffrn_reflns_number 6591
_diffrn_reflns_theta_full 25.00
_diffrn_reflns_theta_max 27.47
_diffrn_reflns_theta_min 2.71
_exptl_absorpt_coefficient_mu 0.168
_exptl_absorpt_correction_T_max 0.958
_exptl_absorpt_correction_T_min 0.689
_exptl_absorpt_correction_type multi-scan
_exptl_absorpt_process_details
;
multi-scan from symmetry-related measurements 
Sortav (Blessing 1995)
;
_exptl_crystal_colour colourless
_exptl_crystal_density_diffrn 1.252
_exptl_crystal_density_method 'not measured'
_exptl_crystal_description block
_exptl_crystal_F_000 474
_exptl_crystal_size_max 0.22
_exptl_crystal_size_mid 0.16
_exptl_crystal_size_min 0.12
_refine_diff_density_max 0.267
_refine_diff_density_min -0.470
_refine_diff_density_rms 0.059
_refine_ls_abs_structure_details 'Flack H D (1983), Acta Cryst. A39, 876-881'
_refine_ls_abs_structure_Flack -0.03(12)
_refine_ls_extinction_method none
_refine_ls_goodness_of_fit_ref 1.055
_refine_ls_hydrogen_treatment constr
_refine_ls_matrix_type full
_refine_ls_number_parameters 285
_refine_ls_number_reflns 4512
_refine_ls_number_restraints 1
_refine_ls_restrained_S_all 1.055
_refine_ls_R_factor_all 0.0946
_refine_ls_R_factor_gt 0.0599
_refine_ls_shift/su_max 0.000
_refine_ls_shift/su_mean 0.000
_refine_ls_structure_factor_coef Fsqd
_refine_ls_weighting_details 'calc w=1/[\s^2^(Fo^2^)+(0.0501P)^2^+0.8735P] where P=(Fo^2^+2Fc^2^)/3'
_refine_ls_weighting_scheme calc
_refine_ls_wR_factor_gt 0.1248
_refine_ls_wR_factor_ref 0.1453
_reflns_number_gt 3319
_reflns_number_total 4512
_reflns_threshold_expression I>2\s(I)
_cod_data_source_file ol9019869_si_012.cif
_cod_data_source_block k09192
_cod_depositor_comments
;
The following automatic conversions were performed:

'_symmetry_cell_setting' value 'Monoclinic' changed to 'monoclinic'
according to /home/saulius/struct/CIF-dictionaries/cif_core.dic
dictionary named 'cif_core.dic' version 2.4.2 from 2011-04-26.

Automatic conversion script
Id: cif_fix_values 1715 2011-07-08 13:25:40Z adriana 
;
_cod_original_sg_symbol_H-M 'P 21'
_cod_database_code 1504233

loop_
_symmetry_equiv_pos_as_xyz
'x, y, z'
'-x, y+1/2, -z'

loop_
_atom_site_label
_atom_site_type_symbol
_atom_site_fract_x
_atom_site_fract_y
_atom_site_fract_z
_atom_site_U_iso_or_equiv
_atom_site_adp_type
_atom_site_occupancy
_atom_site_symmetry_multiplicity
_atom_site_calc_flag
_atom_site_refinement_flags
S1 S 0.46176(9) 0.13632(9) 0.52477(8) 0.0311(2) Uani 1 1 d .
O1 O 0.5173(3) 0.4242(3) 0.7204(3) 0.0412(7) Uani 1 1 d .
O2 O 0.5974(2) 0.1462(3) 0.5190(2) 0.0373(6) Uani 1 1 d .
O3 O 0.4234(3) 0.0268(3) 0.5794(3) 0.0391(7) Uani 1 1 d .
O4 O 0.7803(3) 0.1347(3) 0.9221(2) 0.0432(7) Uani 1 1 d .
N1 N 0.4195(3) 0.2601(3) 0.6014(3) 0.0297(7) Uani 1 1 d .
C1 C 0.5133(4) 0.3124(4) 0.7062(4) 0.0320(9) Uani 1 1 d .
C2 C 0.5957(4) 0.2317(4) 0.8012(4) 0.0343(9) Uani 1 1 d .
C3 C 0.5545(4) 0.1324(5) 0.8509(3) 0.0370(9) Uani 1 1 d .
H3A H 0.5358 0.0664 0.7855 0.044 Uiso 1 1 calc R
H3B H 0.4717 0.1498 0.8778 0.044 Uiso 1 1 calc R
C4 C 0.6654(4) 0.0939(4) 0.9680(4) 0.0423(11) Uani 1 1 d .
C5 C 0.6736(5) -0.0360(4) 1.0117(5) 0.0525(13) Uani 1 1 d .
H5A H 0.7509 -0.0465 1.0860 0.079 Uiso 1 1 calc R
H5B H 0.6832 -0.0888 0.9405 0.079 Uiso 1 1 calc R
H5C H 0.5921 -0.0578 1.0371 0.079 Uiso 1 1 calc R
C6 C 0.7364(4) 0.2588(4) 0.8894(4) 0.0379(10) Uani 1 1 d .
C7 C 0.8327(4) 0.3355(5) 0.8375(4) 0.0496(12) Uani 1 1 d .
H7A H 0.8017 0.4217 0.8369 0.060 Uiso 1 1 calc R
C8 C 0.8360(5) 0.3053(5) 0.6996(5) 0.0562(13) Uani 1 1 d .
H8A H 0.7476 0.3191 0.6412 0.084 Uiso 1 1 calc R
H8B H 0.8612 0.2198 0.6948 0.084 Uiso 1 1 calc R
H8C H 0.9015 0.3574 0.6737 0.084 Uiso 1 1 calc R
C9 C 0.9727(5) 0.3303(7) 0.9305(5) 0.089(2) Uani 1 1 d .
H9A H 0.9667 0.3473 1.0191 0.133 Uiso 1 1 calc R
H9B H 1.0300 0.3911 0.9045 0.133 Uiso 1 1 calc R
H9C H 1.0107 0.2491 0.9272 0.133 Uiso 1 1 calc R
C10 C 0.7143(4) 0.2966(4) 1.0220(4) 0.0376(10) Uani 1 1 d .
C11 C 0.7333(4) 0.4040(4) 1.0910(4) 0.0446(11) Uani 1 1 d .
H11A H 0.7614 0.4761 1.0565 0.054 Uiso 1 1 calc R
C12 C 0.7094(4) 0.4015(5) 1.2145(4) 0.0450(11) Uani 1 1 d .
H12A H 0.7244 0.4730 1.2662 0.054 Uiso 1 1 calc R
C13 C 0.6645(4) 0.2977(4) 1.2629(4) 0.0435(11) Uani 1 1 d .
H13A H 0.6478 0.2994 1.3466 0.052 Uiso 1 1 calc R
C14 C 0.6432(4) 0.1904(4) 1.1907(4) 0.0392(10) Uani 1 1 d .
H14A H 0.6117 0.1189 1.2234 0.047 Uiso 1 1 calc R
C15 C 0.6695(4) 0.1917(4) 1.0710(4) 0.0379(10) Uani 1 1 d .
C16 C 0.3300(4) 0.3442(4) 0.5110(4) 0.0326(9) Uani 1 1 d .
H16A H 0.3836 0.4095 0.4827 0.039 Uiso 1 1 calc R
C17 C 0.2154(4) 0.4016(4) 0.5598(4) 0.0395(10) Uani 1 1 d .
H17A H 0.2116 0.3674 0.6447 0.047 Uiso 1 1 calc R
H17B H 0.2247 0.4912 0.5672 0.047 Uiso 1 1 calc R
C18 C 0.0918(4) 0.3649(4) 0.4516(4) 0.0383(10) Uani 1 1 d .
H18A H 0.0052 0.3763 0.4753 0.046 Uiso 1 1 calc R
C19 C 0.1214(4) 0.2319(4) 0.4223(4) 0.0343(9) Uani 1 1 d .
C20 C 0.2567(4) 0.2679(4) 0.3928(4) 0.0302(8) Uani 1 1 d .
C21 C 0.0999(4) 0.4319(4) 0.3270(4) 0.0455(11) Uani 1 1 d .
H21A H 0.1255 0.5182 0.3451 0.055 Uiso 1 1 calc R
H21B H 0.0138 0.4282 0.2605 0.055 Uiso 1 1 calc R
C22 C 0.2102(4) 0.3608(4) 0.2825(4) 0.0391(10) Uani 1 1 d .
H22A H 0.1735 0.3197 0.1983 0.047 Uiso 1 1 calc R
H22B H 0.2840 0.4151 0.2750 0.047 Uiso 1 1 calc R
C23 C 0.3507(4) 0.1689(4) 0.3705(4) 0.0366(10) Uani 1 1 d .
H23A H 0.4013 0.1972 0.3088 0.044 Uiso 1 1 calc R
H23B H 0.2999 0.0951 0.3344 0.044 Uiso 1 1 calc R
C24 C 0.0197(4) 0.1756(4) 0.3069(4) 0.0470(12) Uani 1 1 d .
H24A H -0.0640 0.1605 0.3310 0.071 Uiso 1 1 calc R
H24B H 0.0548 0.0987 0.2829 0.071 Uiso 1 1 calc R
H24C H 0.0035 0.2318 0.2331 0.071 Uiso 1 1 calc R
C25 C 0.1318(4) 0.1460(5) 0.5382(4) 0.0412(9) Uani 1 1 d .
H25A H 0.1978 0.1778 0.6138 0.062 Uiso 1 1 calc R
H25B H 0.1594 0.0651 0.5164 0.062 Uiso 1 1 calc R
H25C H 0.0448 0.1403 0.5581 0.062 Uiso 1 1 calc R

loop_
_atom_site_aniso_label
_atom_site_aniso_U_11
_atom_site_aniso_U_22
_atom_site_aniso_U_33
_atom_site_aniso_U_23
_atom_site_aniso_U_13
_atom_site_aniso_U_12
S1 0.0331(5) 0.0321(5) 0.0278(4) -0.0013(5) 0.0069(3) 0.0011(5)
O1 0.0450(17) 0.0364(18) 0.0378(16) -0.0034(14) 0.0026(13) -0.0043(14)
O2 0.0297(13) 0.0450(17) 0.0371(13) -0.0040(16) 0.0082(11) 0.0042(14)
O3 0.0497(18) 0.0304(16) 0.0383(16) 0.0001(14) 0.0136(14) 0.0000(13)
O4 0.0405(15) 0.0550(18) 0.0361(14) 0.0063(17) 0.0134(11) 0.0155(17)
N1 0.0333(17) 0.0289(18) 0.0268(17) -0.0007(15) 0.0075(14) -0.0001(14)
C1 0.029(2) 0.037(2) 0.031(2) -0.0055(19) 0.0086(16) -0.0023(17)
C2 0.031(2) 0.041(3) 0.030(2) -0.0057(19) 0.0057(16) -0.0047(18)
C3 0.043(2) 0.040(2) 0.0290(18) -0.007(2) 0.0096(16) 0.002(2)
C4 0.042(2) 0.051(3) 0.035(2) 0.001(2) 0.0121(19) 0.007(2)
C5 0.075(4) 0.046(3) 0.040(3) 0.007(2) 0.020(2) 0.020(3)
C6 0.035(2) 0.050(3) 0.027(2) 0.002(2) 0.0049(17) 0.003(2)
C7 0.035(2) 0.075(4) 0.036(2) 0.005(2) 0.0040(18) -0.010(2)
C8 0.063(3) 0.062(3) 0.051(3) 0.001(3) 0.027(2) -0.007(3)
C9 0.039(3) 0.165(7) 0.059(3) 0.021(4) 0.008(2) -0.020(4)
C10 0.032(2) 0.050(3) 0.028(2) 0.003(2) 0.0041(17) -0.0020(19)
C11 0.044(3) 0.047(3) 0.035(2) -0.001(2) -0.0028(19) -0.007(2)
C12 0.042(2) 0.056(3) 0.033(2) -0.007(2) 0.0006(19) 0.001(2)
C13 0.043(3) 0.053(3) 0.034(2) 0.001(2) 0.0103(19) 0.005(2)
C14 0.038(2) 0.048(3) 0.030(2) 0.004(2) 0.0058(17) 0.0047(19)
C15 0.031(2) 0.050(3) 0.031(2) 0.002(2) 0.0042(16) 0.0073(18)
C16 0.032(2) 0.036(2) 0.029(2) 0.0045(18) 0.0050(16) 0.0008(18)
C17 0.040(2) 0.040(3) 0.038(2) 0.000(2) 0.0081(19) 0.0081(18)
C18 0.031(2) 0.039(3) 0.046(2) 0.007(2) 0.0118(18) 0.0060(18)
C19 0.0289(19) 0.033(2) 0.040(2) 0.0034(19) 0.0076(17) 0.0001(17)
C20 0.0288(19) 0.033(2) 0.0295(19) -0.0018(18) 0.0085(16) -0.0029(16)
C21 0.045(3) 0.041(3) 0.045(2) 0.008(2) 0.000(2) 0.007(2)
C22 0.044(2) 0.042(3) 0.030(2) 0.007(2) 0.0071(18) -0.003(2)
C23 0.034(2) 0.044(3) 0.0295(19) -0.0016(18) 0.0039(16) 0.0041(17)
C24 0.035(2) 0.042(3) 0.057(3) 0.002(2) -0.0014(19) -0.0068(18)
C25 0.036(2) 0.042(2) 0.047(2) 0.009(2) 0.0145(17) -0.002(2)

loop_
_atom_type_symbol
_atom_type_description
_atom_type_scat_dispersion_real
_atom_type_scat_dispersion_imag
_atom_type_scat_source
C C 0.0033 0.0016 'International Tables Vol C Tables 4.2.6.8 and 6.1.1.4'
H H 0.0000 0.0000 'International Tables Vol C Tables 4.2.6.8 and 6.1.1.4'
N N 0.0061 0.0033 'International Tables Vol C Tables 4.2.6.8 and 6.1.1.4'
O O 0.0106 0.0060 'International Tables Vol C Tables 4.2.6.8 and 6.1.1.4'
S S 0.1246 0.1234 'International Tables Vol C Tables 4.2.6.8 and 6.1.1.4'

loop_
_geom_angle_atom_site_label_1
_geom_angle_atom_site_label_2
_geom_angle_atom_site_label_3
_geom_angle
O2 S1 O3 117.26(18)
O2 S1 N1 109.70(17)
O3 S1 N1 110.12(15)
O2 S1 C23 110.87(17)
O3 S1 C23 111.16(19)
N1 S1 C23 95.59(17)
C6 O4 C4 97.8(3)
C1 N1 C16 117.0(3)
C1 N1 S1 119.9(3)
C16 N1 S1 112.5(2)
O1 C1 N1 120.0(4)
O1 C1 C2 121.8(3)
N1 C1 C2 118.1(4)
C3 C2 C1 126.0(4)
C3 C2 C6 105.3(3)
C1 C2 C6 127.0(4)
C2 C3 C4 107.5(4)
O4 C4 C5 114.1(4)
O4 C4 C3 98.6(3)
C5 C4 C3 119.3(4)
O4 C4 C15 98.5(3)
C5 C4 C15 117.3(4)
C3 C4 C15 105.7(4)
O4 C6 C7 114.5(4)
O4 C6 C10 98.2(3)
C7 C6 C10 116.7(4)
O4 C6 C2 98.9(3)
C7 C6 C2 119.4(3)
C10 C6 C2 105.7(3)
C6 C7 C8 114.3(4)
C6 C7 C9 110.2(4)
C8 C7 C9 111.5(4)
C11 C10 C15 121.6(4)
C11 C10 C6 133.1(4)
C15 C10 C6 105.2(4)
C10 C11 C12 116.7(4)
C13 C12 C11 121.7(5)
C12 C13 C14 120.9(4)
C15 C14 C13 117.6(4)
C14 C15 C10 121.5(4)
C14 C15 C4 133.2(4)
C10 C15 C4 105.3(3)
N1 C16 C20 106.8(3)
N1 C16 C17 116.3(3)
C20 C16 C17 103.6(3)
C18 C17 C16 101.8(3)
C21 C18 C19 102.8(3)
C21 C18 C17 107.6(3)
C19 C18 C17 103.2(3)
C24 C19 C25 106.9(3)
C24 C19 C18 114.4(3)
C25 C19 C18 113.4(4)
C24 C19 C20 114.2(3)
C25 C19 C20 115.7(3)
C18 C19 C20 92.1(3)
C23 C20 C22 116.4(3)
C23 C20 C16 108.3(3)
C22 C20 C16 104.9(3)
C23 C20 C19 119.6(3)
C22 C20 C19 101.4(3)
C16 C20 C19 104.7(3)
C18 C21 C22 103.2(3)
C20 C22 C21 102.3(3)
C20 C23 S1 106.7(3)

loop_
_geom_bond_atom_site_label_1
_geom_bond_atom_site_label_2
_geom_bond_distance
S1 O2 1.427(2)
S1 O3 1.436(3)
S1 N1 1.700(3)
S1 C23 1.787(4)
O1 C1 1.237(5)
O4 C6 1.451(6)
O4 C4 1.467(5)
N1 C1 1.404(5)
N1 C16 1.480(5)
C1 C2 1.450(6)
C2 C3 1.330(6)
C2 C6 1.550(5)
C3 C4 1.526(5)
C4 C5 1.497(6)
C4 C15 1.529(6)
C6 C7 1.515(6)
C6 C10 1.544(6)
C7 C8 1.515(6)
C7 C9 1.537(6)
C10 C11 1.378(6)
C10 C15 1.393(6)
C11 C12 1.400(6)
C12 C13 1.381(7)
C13 C14 1.395(6)
C14 C15 1.371(6)
C16 C20 1.543(5)
C16 C17 1.547(5)
C17 C18 1.544(6)
C18 C21 1.540(6)
C18 C19 1.542(6)
C19 C24 1.532(6)
C19 C25 1.536(6)
C19 C20 1.563(5)
C20 C23 1.520(6)
C20 C22 1.539(6)
C21 C22 1.555(6)
